data_4112574
loop_
_publ_author_name
'Sankar Prasad Rath'
'Marilyn M. Olmstead'
'Alan L. Balch'

_publ_section_title
;
 The Effects of Axial Ligands on Electron Distribution and Spin States in
 Iron Complexes of Octaethyloxophlorin, Intermediates in Heme Degradation
;
_journal_name_full 'Journal of the American Chemical Society'
_journal_page_first 6379
_journal_page_last 6386
_journal_paper_doi 10.1021/ja0316014
_journal_volume 126
_journal_year 2004
_chemical_formula_sum 'C44 H53 Fe N8 O'
_chemical_formula_weight 765.79
_chemical_name_common 'Fe(OEPO)(1-Methyl Imidazole)2'
_chemical_name_systematic
; 
 ? 
;
_space_group_IT_number 2
_symmetry_cell_setting triclinic
_symmetry_space_group_name_Hall '-P 1'
_symmetry_space_group_name_H-M 'P -1'
_atom_sites_solution_hydrogens geom
_atom_sites_solution_primary direct
_atom_sites_solution_secondary difmap
_audit_creation_method SHELXL-97
_cell_angle_alpha 98.140(3)
_cell_angle_beta 90.682(3)
_cell_angle_gamma 115.099(3)
_cell_formula_units_Z 1
_cell_length_a 9.4992(14)
_cell_length_b 10.4689(15)
_cell_length_c 10.5854(16)
_cell_measurement_reflns_used 900
_cell_measurement_temperature 90(2)
_cell_measurement_theta_max 30.4
_cell_measurement_theta_min 3.02
_cell_volume 940.6(2)
_computing_cell_refinement 'SAINT 6.22 (Bruker, 2002)'
_computing_data_collection 'SMART 5.054 (Bruker, 2002)'
_computing_data_reduction 'SAINT 6.22 (Bruker, 2002)'
_computing_molecular_graphics 'SHELXL 5.1, XP (Sheldrick, 1994)'
_computing_structure_refinement 'SHELXL-97 (Sheldrick, 1997)'
_computing_structure_solution 'SHELXS-97 (Sheldrick, 1990)'
_diffrn_ambient_temperature 90(2)
_diffrn_detector_area_resol_mean 8.3
_diffrn_measured_fraction_theta_full 0.999
_diffrn_measured_fraction_theta_max 0.999
_diffrn_measurement_device_type 'Bruker SMART 1000'
_diffrn_measurement_method \w
_diffrn_radiation_monochromator graphite
_diffrn_radiation_source 'normal-focus sealed tube'
_diffrn_radiation_type MoK\a
_diffrn_radiation_wavelength 0.71073
_diffrn_reflns_av_R_equivalents 0.04
_diffrn_reflns_av_sigmaI/netI 0.0333
_diffrn_reflns_limit_h_max 11
_diffrn_reflns_limit_h_min -11
_diffrn_reflns_limit_k_max 12
_diffrn_reflns_limit_k_min -12
_diffrn_reflns_limit_l_max 12
_diffrn_reflns_limit_l_min -12
_diffrn_reflns_number 12245
_diffrn_reflns_theta_full 25.35
_diffrn_reflns_theta_max 25.35
_diffrn_reflns_theta_min 1.95
_diffrn_standards_number 0
_exptl_absorpt_coefficient_mu 0.448
_exptl_absorpt_correction_T_max 0.9650
_exptl_absorpt_correction_T_min 0.8772
_exptl_absorpt_correction_type multi-scan
_exptl_absorpt_process_details 'SADABS 2.05 (Sheldrick, 2002)'
_exptl_crystal_colour Red
_exptl_crystal_density_diffrn 1.352
_exptl_crystal_description Plate
_exptl_crystal_F_000 407
_exptl_crystal_size_max 0.30
_exptl_crystal_size_mid 0.20
_exptl_crystal_size_min 0.08
_refine_diff_density_max 0.342
_refine_diff_density_min -0.315
_refine_diff_density_rms 0.056
_refine_ls_extinction_method none
_refine_ls_goodness_of_fit_ref 1.077
_refine_ls_hydrogen_treatment mixed
_refine_ls_matrix_type full
_refine_ls_number_parameters 265
_refine_ls_number_reflns 3440
_refine_ls_number_restraints 0
_refine_ls_restrained_S_all 1.077
_refine_ls_R_factor_all 0.0421
_refine_ls_R_factor_gt 0.0349
_refine_ls_shift/su_max 0.631
_refine_ls_shift/su_mean 0.027
_refine_ls_structure_factor_coef Fsqd
_refine_ls_weighting_details 'calc w=1/[\s^2^(Fo^2^)+(0.0399P)^2^+0.4514P] where P=(Fo^2^+2Fc^2^)/3'
_refine_ls_weighting_scheme calc
_refine_ls_wR_factor_gt 0.0849
_refine_ls_wR_factor_ref 0.0872
_reflns_number_gt 2959
_reflns_number_total 3440
_reflns_threshold_expression >2sigma(I)
_cod_data_source_file ja0316014si20031208_065938.cif
_cod_data_source_block sr24
_cod_database_code 4112574

loop_
_symmetry_equiv_pos_as_xyz
'x, y, z'
'-x, -y, -z'

loop_
_atom_site_label
_atom_site_type_symbol
_atom_site_fract_x
_atom_site_fract_y
_atom_site_fract_z
_atom_site_U_iso_or_equiv
_atom_site_adp_type
_atom_site_occupancy
_atom_site_symmetry_multiplicity
_atom_site_calc_flag
_atom_site_refinement_flags
_atom_site_disorder_assembly
_atom_site_disorder_group
Fe1 Fe 0.5000 0.0000 0.5000 0.01210(12) Uani 1 2 d S . .
O1 O 0.8710(10) 0.2459(12) 0.8526(11) 0.0182(19) Uani 0.22 1 d P A 1
H5A H 0.837(16) 0.238(18) 0.840(17) 0.022 Uiso 0.28 1 d P B 2
O2 O 0.6602(10) 0.4257(10) 0.3264(8) 0.0246(17) Uani 0.28 1 d P C 3
H10A H 0.65(2) 0.42(2) 0.356(19) 0.029 Uiso 0.22 1 d P D 4
N1 N 0.65877(18) 0.20357(16) 0.55659(15) 0.0132(3) Uani 1 1 d . . .
N2 N 0.56264(17) -0.05401(16) 0.65817(14) 0.0131(3) Uani 1 1 d . A .
N3 N 0.65830(18) -0.04737(16) 0.40927(14) 0.0140(3) Uani 1 1 d . . .
N4 N 0.76548(19) -0.16444(17) 0.28731(15) 0.0169(4) Uani 1 1 d . . .
C1 C 0.6868(2) 0.3190(2) 0.49535(18) 0.0140(4) Uani 1 1 d . C .
C2 C 0.8047(2) 0.4488(2) 0.56735(18) 0.0149(4) Uani 1 1 d . . .
C3 C 0.8508(2) 0.4116(2) 0.67411(18) 0.0149(4) Uani 1 1 d . . .
C4 C 0.7587(2) 0.2598(2) 0.66700(18) 0.0140(4) Uani 1 1 d . A .
C5 C 0.7678(2) 0.1798(2) 0.7602(2) 0.0162(4) Uani 1 1 d . . .
C6 C 0.6769(2) 0.0335(2) 0.75434(18) 0.0141(4) Uani 1 1 d . A .
C7 C 0.6911(2) -0.0481(2) 0.84887(18) 0.0162(4) Uani 1 1 d . . .
C8 C 0.5851(2) -0.1864(2) 0.80934(18) 0.0153(4) Uani 1 1 d . A .
C9 C 0.5056(2) -0.1887(2) 0.69168(18) 0.0143(4) Uani 1 1 d . . .
C10 C 0.6121(2) 0.3130(2) 0.37809(19) 0.0164(4) Uani 1 1 d . . .
C11 C 0.8635(2) 0.5954(2) 0.53208(19) 0.0184(4) Uani 1 1 d . . .
H11A H 0.8785 0.5888 0.4394 0.022 Uiso 1 1 calc R . .
H11B H 0.9665 0.6564 0.5790 0.022 Uiso 1 1 calc R . .
C12 C 0.7541(3) 0.6665(2) 0.5618(2) 0.0243(5) Uani 1 1 d . . .
H12A H 0.7990 0.7617 0.5370 0.036 Uiso 1 1 calc R . .
H12B H 0.7403 0.6754 0.6538 0.036 Uiso 1 1 calc R . .
H12C H 0.6527 0.6081 0.5138 0.036 Uiso 1 1 calc R . .
C13 C 0.9756(2) 0.5090(2) 0.77717(19) 0.0196(4) Uani 1 1 d . . .
H13A H 1.0619 0.5793 0.7370 0.023 Uiso 1 1 calc R . .
H13B H 1.0177 0.4514 0.8177 0.023 Uiso 1 1 calc R . .
C14 C 0.9209(3) 0.5892(3) 0.8806(2) 0.0321(5) Uani 1 1 d . . .
H14A H 1.0082 0.6499 0.9439 0.048 Uiso 1 1 calc R . .
H14B H 0.8372 0.5207 0.9227 0.048 Uiso 1 1 calc R . .
H14C H 0.8818 0.6489 0.8420 0.048 Uiso 1 1 calc R . .
C15 C 0.7980(2) 0.0105(2) 0.96988(19) 0.0205(4) Uani 1 1 d . A .
H15A H 0.8974 0.0882 0.9527 0.025 Uiso 1 1 calc R . .
H15B H 0.8218 -0.0661 0.9953 0.025 Uiso 1 1 calc R . .
C16 C 0.7289(3) 0.0684(2) 1.0808(2) 0.0258(5) Uani 1 1 d . . .
H16A H 0.8033 0.1050 1.1566 0.039 Uiso 1 1 calc R A .
H16B H 0.6317 -0.0084 1.0998 0.039 Uiso 1 1 calc R . .
H16C H 0.7072 0.1459 1.0571 0.039 Uiso 1 1 calc R . .
C17 C 0.5580(2) -0.3132(2) 0.87344(19) 0.0197(4) Uani 1 1 d . . .
H17A H 0.6562 -0.2954 0.9217 0.024 Uiso 1 1 calc R A .
H17B H 0.5317 -0.3980 0.8066 0.024 Uiso 1 1 calc R . .
C18 C 0.4285(2) -0.3471(2) 0.9649(2) 0.0235(5) Uani 1 1 d . A .
H18A H 0.4179 -0.4305 1.0029 0.035 Uiso 1 1 calc R . .
H18B H 0.3300 -0.3676 0.9177 0.035 Uiso 1 1 calc R . .
H18C H 0.4547 -0.2648 1.0329 0.035 Uiso 1 1 calc R . .
C19 C 0.6312(2) -0.1647(2) 0.32738(18) 0.0162(4) Uani 1 1 d . . .
H19A H 0.5305 -0.2393 0.3004 0.019 Uiso 1 1 calc R . .
C20 C 0.8852(2) -0.0405(2) 0.34759(19) 0.0187(4) Uani 1 1 d . . .
H20A H 0.9935 -0.0106 0.3387 0.022 Uiso 1 1 calc R . .
C21 C 0.8180(2) 0.0311(2) 0.42258(19) 0.0176(4) Uani 1 1 d . . .
H21A H 0.8725 0.1211 0.4758 0.021 Uiso 1 1 calc R . .
C22 C 0.7802(3) -0.2808(2) 0.2034(2) 0.0232(5) Uani 1 1 d . . .
H22A H 0.6761 -0.3560 0.1732 0.035 Uiso 1 1 calc R . .
H22B H 0.8376 -0.3201 0.2508 0.035 Uiso 1 1 calc R . .
H22C H 0.8368 -0.2443 0.1299 0.035 Uiso 1 1 calc R . .

loop_
_atom_site_aniso_label
_atom_site_aniso_U_11
_atom_site_aniso_U_22
_atom_site_aniso_U_33
_atom_site_aniso_U_23
_atom_site_aniso_U_13
_atom_site_aniso_U_12
Fe1 0.0121(2) 0.0102(2) 0.0132(2) 0.00210(15) 0.00021(15) 0.00396(16)
O1 0.023(5) 0.011(3) 0.016(3) 0.007(3) -0.006(4) 0.001(4)
O2 0.030(4) 0.016(3) 0.022(4) 0.002(3) -0.005(3) 0.005(3)
N1 0.0137(8) 0.0118(8) 0.0139(8) 0.0027(6) 0.0010(6) 0.0051(7)
N2 0.0132(8) 0.0111(8) 0.0143(8) 0.0027(6) 0.0008(6) 0.0043(7)
N3 0.0154(8) 0.0138(8) 0.0130(8) 0.0036(6) 0.0005(6) 0.0061(7)
N4 0.0192(9) 0.0175(9) 0.0165(8) 0.0041(7) 0.0033(7) 0.0096(7)
C1 0.0132(9) 0.0125(9) 0.0164(10) 0.0020(8) 0.0035(8) 0.0057(8)
C2 0.0131(9) 0.0126(10) 0.0182(10) 0.0020(8) 0.0039(8) 0.0049(8)
C3 0.0125(9) 0.0133(10) 0.0177(10) 0.0008(8) 0.0016(8) 0.0051(8)
C4 0.0124(9) 0.0144(10) 0.0151(9) 0.0012(8) 0.0014(7) 0.0062(8)
C5 0.0162(10) 0.0162(10) 0.0162(10) 0.0016(8) 0.0004(8) 0.0072(8)
C6 0.0145(9) 0.0155(10) 0.0135(9) 0.0024(8) 0.0006(7) 0.0076(8)
C7 0.0165(10) 0.0176(10) 0.0164(10) 0.0039(8) 0.0020(8) 0.0088(8)
C8 0.0172(10) 0.0158(10) 0.0155(10) 0.0044(8) 0.0038(8) 0.0089(8)
C9 0.0151(9) 0.0144(10) 0.0154(10) 0.0040(8) 0.0032(8) 0.0076(8)
C10 0.0176(10) 0.0148(10) 0.0179(10) 0.0026(8) 0.0039(8) 0.0079(8)
C11 0.0178(10) 0.0135(10) 0.0204(10) 0.0026(8) 0.0029(8) 0.0035(8)
C12 0.0308(12) 0.0178(11) 0.0280(12) 0.0076(9) 0.0065(9) 0.0126(10)
C13 0.0170(10) 0.0141(10) 0.0232(11) 0.0007(8) -0.0032(8) 0.0033(8)
C14 0.0252(12) 0.0345(13) 0.0232(12) -0.0070(10) 0.0019(9) 0.0036(10)
C15 0.0211(11) 0.0197(11) 0.0201(11) 0.0053(8) -0.0048(8) 0.0078(9)
C16 0.0312(12) 0.0245(12) 0.0181(11) 0.0033(9) -0.0035(9) 0.0087(10)
C17 0.0232(11) 0.0181(11) 0.0195(10) 0.0074(8) 0.0013(8) 0.0091(9)
C18 0.0269(11) 0.0210(11) 0.0251(11) 0.0104(9) 0.0051(9) 0.0105(9)
C19 0.0168(10) 0.0153(10) 0.0170(10) 0.0039(8) 0.0021(8) 0.0070(8)
C20 0.0147(10) 0.0187(10) 0.0209(10) 0.0034(8) 0.0009(8) 0.0053(8)
C21 0.0147(10) 0.0155(10) 0.0188(10) 0.0025(8) -0.0004(8) 0.0032(8)
C22 0.0277(11) 0.0206(11) 0.0234(11) 0.0016(9) 0.0048(9) 0.0130(10)

loop_
_atom_type_symbol
_atom_type_description
_atom_type_scat_dispersion_real
_atom_type_scat_dispersion_imag
_atom_type_scat_source
C C 0.0033 0.0016 'International Tables Vol C Tables 4.2.6.8 and 6.1.1.4'
H H 0.0000 0.0000 'International Tables Vol C Tables 4.2.6.8 and 6.1.1.4'
N N 0.0061 0.0033 'International Tables Vol C Tables 4.2.6.8 and 6.1.1.4'
O O 0.0106 0.0060 'International Tables Vol C Tables 4.2.6.8 and 6.1.1.4'
Fe Fe 0.3463 0.8444 'International Tables Vol C Tables 4.2.6.8 and 6.1.1.4'

loop_
_geom_angle_atom_site_label_1
_geom_angle_atom_site_label_2
_geom_angle_atom_site_label_3
_geom_angle
_geom_angle_site_symmetry_1
_geom_angle_site_symmetry_3
N3 Fe1 N3 180.0 . 2_656
N3 Fe1 N2 88.99(6) . .
N3 Fe1 N2 91.01(6) 2_656 .
N3 Fe1 N2 91.01(6) . 2_656
N3 Fe1 N2 88.99(6) 2_656 2_656
N2 Fe1 N2 180.00(4) . 2_656
N3 Fe1 N1 90.97(6) . .
N3 Fe1 N1 89.03(6) 2_656 .
N2 Fe1 N1 89.61(6) . .
N2 Fe1 N1 90.39(6) 2_656 .
N3 Fe1 N1 89.03(6) . 2_656
N3 Fe1 N1 90.97(6) 2_656 2_656
N2 Fe1 N1 90.39(6) . 2_656
N2 Fe1 N1 89.61(6) 2_656 2_656
N1 Fe1 N1 180.0 . 2_656
C1 N1 C4 104.84(15) . .
C1 N1 Fe1 127.07(12) . .
C4 N1 Fe1 128.04(12) . .
C9 N2 C6 105.17(15) . .
C9 N2 Fe1 127.06(12) . .
C6 N2 Fe1 127.71(13) . .
C19 N3 C21 105.91(16) . .
C19 N3 Fe1 126.54(13) . .
C21 N3 Fe1 127.49(13) . .
C19 N4 C20 107.44(16) . .
C19 N4 C22 125.80(17) . .
C20 N4 C22 126.58(17) . .
N1 C1 C10 125.22(18) . .
N1 C1 C2 111.19(16) . .
C10 C1 C2 123.59(18) . .
C3 C2 C1 106.47(16) . .
C3 C2 C11 127.15(17) . .
C1 C2 C11 126.38(17) . .
C2 C3 C4 106.60(16) . .
C2 C3 C13 126.82(17) . .
C4 C3 C13 126.56(17) . .
N1 C4 C5 124.49(18) . .
N1 C4 C3 110.89(16) . .
C5 C4 C3 124.62(18) . .
O1 C5 C6 118.7(5) . .
O1 C5 C4 116.7(5) . .
C6 C5 C4 124.57(19) . .
N2 C6 C5 125.55(17) . .
N2 C6 C7 110.52(16) . .
C5 C6 C7 123.93(17) . .
C8 C7 C6 106.73(16) . .
C8 C7 C15 127.14(17) . .
C6 C7 C15 126.09(18) . .
C7 C8 C9 106.76(16) . .
C7 C8 C17 127.14(17) . .
C9 C8 C17 126.08(18) . .
N2 C9 C10 125.71(17) . 2_656
N2 C9 C8 110.83(16) . .
C10 C9 C8 123.46(18) 2_656 .
O2 C10 C9 116.9(4) . 2_656
O2 C10 C1 118.4(4) . .
C9 C10 C1 124.47(19) 2_656 .
C2 C11 C12 113.41(17) . .
C3 C13 C14 114.33(17) . .
C7 C15 C16 113.09(17) . .
C8 C17 C18 114.24(16) . .
N3 C19 N4 110.97(17) . .
C21 C20 N4 106.30(17) . .
C20 C21 N3 109.37(17) . .

loop_
_geom_bond_atom_site_label_1
_geom_bond_atom_site_label_2
_geom_bond_distance
_geom_bond_site_symmetry_2
Fe1 N3 1.9904(16) .
Fe1 N3 1.9904(16) 2_656
Fe1 N2 2.0017(15) .
Fe1 N2 2.0017(15) 2_656
Fe1 N1 2.0163(15) .
Fe1 N1 2.0163(15) 2_656
O1 C5 1.268(10) .
O2 C10 1.278(9) .
N1 C1 1.380(2) .
N1 C4 1.385(2) .
N2 C9 1.381(2) .
N2 C6 1.385(2) .
N3 C19 1.324(2) .
N3 C21 1.379(2) .
N4 C19 1.348(2) .
N4 C20 1.371(3) .
N4 C22 1.460(3) .
C1 C10 1.403(3) .
C1 C2 1.442(3) .
C2 C3 1.370(3) .
C2 C11 1.499(3) .
C3 C4 1.443(3) .
C3 C13 1.505(3) .
C4 C5 1.405(3) .
C5 C6 1.395(3) .
C6 C7 1.444(3) .
C7 C8 1.366(3) .
C7 C15 1.506(3) .
C8 C9 1.441(3) .
C8 C17 1.503(3) .
C9 C10 1.401(3) 2_656
C10 C9 1.401(3) 2_656
C11 C12 1.527(3) .
C13 C14 1.516(3) .
C15 C16 1.527(3) .
C17 C18 1.527(3) .
C20 C21 1.359(3) .
